data_7050596
loop_
_publ_author_name
'Martin Chadim'
'Pilar D\'iaz'
'Enrique Garc\'ia-Espa\~na'
'Jana Hodacova'
'Peter C. Junk'
'Julio Latorre'
'Jos\'e M. Llinares'
'Conxa Soriano'
'Jiri Zavada'

_publ_section_title
;
 Copper(II) and Zn(II) coordination chemistry of tetraaza[n]cyclophanes
;
_journal_issue 7
_journal_name_full 'New J. Chem.'
_journal_page_first 1132
_journal_page_last 1139
_journal_paper_doi 10.1039/b303470d
_journal_volume 27
_journal_year 2003
_chemical_formula_sum 'C15 H28 Cl2 N4 O Zn'
_chemical_formula_weight 416.68
_space_group_IT_number 2
_symmetry_space_group_name_Hall '-P 1'
_symmetry_space_group_name_H-M 'P -1'
_atom_sites_solution_hydrogens geom
_atom_sites_solution_primary direct
_atom_sites_solution_secondary difmap
_audit_conform_dict_location ftp://ftp.iucr.org/pub/cif_core.dic
_audit_conform_dict_name cif_core.dic
_audit_conform_dict_version 2.2
_audit_creation_date 2003-05-26T18:00:27-00:00
_audit_creation_method 'WinGX routine CIF_UPDATE'
_cell_angle_alpha 98.2020(11)
_cell_angle_beta 95.2080(11)
_cell_angle_gamma 92.8280(13)
_cell_formula_units_Z 2
_cell_length_a 7.1050(2)
_cell_length_b 11.2190(3)
_cell_length_c 12.2640(4)
_cell_measurement_temperature 293(2)
_cell_volume 961.66(5)
_computing_structure_refinement 'SHELXL-97 (Sheldrick, 1997)'
_diffrn_ambient_temperature 293(2)
_diffrn_measured_fraction_theta_full 0.99
_diffrn_measured_fraction_theta_max 0.99
_diffrn_radiation_monochromator graphite
_diffrn_radiation_type MoK\a
_diffrn_radiation_wavelength 0.71073
_diffrn_reflns_av_R_equivalents 0.0201
_diffrn_reflns_av_unetI/netI 0.0358
_diffrn_reflns_limit_h_max 8
_diffrn_reflns_limit_h_min -9
_diffrn_reflns_limit_k_max 14
_diffrn_reflns_limit_k_min -14
_diffrn_reflns_limit_l_max 15
_diffrn_reflns_limit_l_min -15
_diffrn_reflns_number 6918
_diffrn_reflns_theta_full 27.49
_diffrn_reflns_theta_max 27.49
_diffrn_reflns_theta_min 2.88
_exptl_absorpt_coefficient_mu 1.563
_exptl_absorpt_correction_type none
_exptl_crystal_density_diffrn 1.439
_exptl_crystal_density_method 'not measured'
_exptl_crystal_F_000 436
_refine_diff_density_max 0.337
_refine_diff_density_min -0.86
_refine_diff_density_rms 0.095
_refine_ls_extinction_method none
_refine_ls_goodness_of_fit_ref 0.877
_refine_ls_hydrogen_treatment mixed
_refine_ls_matrix_type full
_refine_ls_number_parameters 234
_refine_ls_number_reflns 4363
_refine_ls_number_restraints 0
_refine_ls_restrained_S_all 0.877
_refine_ls_R_factor_all 0.048
_refine_ls_R_factor_gt 0.0361
_refine_ls_shift/su_max 0.019
_refine_ls_shift/su_mean 0.001
_refine_ls_structure_factor_coef Fsqd
_refine_ls_weighting_details 'calc w=1/[\s^2^(Fo^2^)+(0.1000P)^2^+0.0000P] where P=(Fo^2^+2Fc^2^)/3'
_refine_ls_weighting_scheme calc
_refine_ls_wR_factor_gt 0.1062
_refine_ls_wR_factor_ref 0.1169
_reflns_number_gt 3514
_reflns_number_total 4363
_reflns_threshold_expression >2sigma(I)
_cod_data_source_file b303470d.txt
_cod_data_source_block ob232
_cod_database_code 7050596

loop_
_symmetry_equiv_pos_as_xyz
'x, y, z'
'-x, -y, -z'

loop_
_atom_site_label
_atom_site_type_symbol
_atom_site_fract_x
_atom_site_fract_y
_atom_site_fract_z
_atom_site_U_iso_or_equiv
_atom_site_adp_type
_atom_site_occupancy
_atom_site_symmetry_multiplicity
_atom_site_calc_flag
_atom_site_refinement_flags
_atom_site_disorder_assembly
_atom_site_disorder_group
Zn1 Zn 0.41333(4) 0.25539(2) 0.80082(2) 0.04787(12) Uani 1 1 d . . .
Cl2 Cl 0.04742(8) 0.21398(5) 0.62981(5) 0.05848(17) Uani 1 1 d . . .
Cl1 Cl 0.66538(9) 0.27994(6) 0.94181(6) 0.06702(19) Uani 1 1 d . . .
O1 O 0.0256(5) 0.9264(3) 0.6233(2) 0.0939(8) Uani 1 1 d . . .
H100 H 1.007(6) -0.110(4) 0.560(4) 0.104(14) Uiso 1 1 d . . .
H101 H 0.993(7) -0.010(4) 0.622(4) 0.116(18) Uiso 1 1 d . . .
N4 N 0.5738(2) 0.25131(14) 0.66056(14) 0.0405(4) Uani 1 1 d . . .
H4A H 0.7016 0.2662 0.6944 0.049 Uiso 1 1 d R . .
N1 N 0.3318(3) 0.43805(17) 0.82143(17) 0.0503(4) Uani 1 1 d . . .
H1A H 0.427(4) 0.474(2) 0.874(2) 0.050(7) Uiso 1 1 d . . .
N2 N 0.1869(3) 0.2305(2) 0.90077(17) 0.0549(5) Uani 1 1 d . . .
H2A H 0.092(5) 0.215(3) 0.851(3) 0.077(9) Uiso 1 1 d . . .
C15 C 0.5417(4) 0.33676(19) 0.57927(19) 0.0518(5) Uani 1 1 d . . .
H15A H 0.4072 0.3356 0.5563 0.065(8) Uiso 1 1 calc R . .
H15B H 0.6055 0.3105 0.5142 0.081(9) Uiso 1 1 calc R . .
C14 C 0.5503(3) 0.12504(18) 0.60318(18) 0.0466(5) Uani 1 1 d . . .
H14A H 0.6519 0.1094 0.5564 0.058(7) Uiso 1 1 calc R . .
H14B H 0.4311 0.1129 0.5565 0.041(6) Uiso 1 1 calc R . .
C6 C 0.6139(3) 0.46432(19) 0.62736(19) 0.0478(5) Uani 1 1 d . . .
N3 N 0.3956(3) 0.06456(17) 0.75525(17) 0.0474(4) Uani 1 1 d . . .
H3A H 0.303(4) 0.052(2) 0.715(2) 0.052(7) Uiso 1 1 d . . .
C13 C 0.5530(3) 0.03901(19) 0.6873(2) 0.0517(5) Uani 1 1 d . . .
H13A H 0.5386 -0.0437 0.6502 0.061(7) Uiso 1 1 calc R . .
H13B H 0.6725 0.05 0.7337 0.061(7) Uiso 1 1 calc R . .
C5 C 0.7901(4) 0.5066(2) 0.6023(2) 0.0602(6) Uani 1 1 d . . .
H5 H 0.8642 0.4537 0.5575 0.072 Uiso 1 1 d R . .
C10 C 0.2093(4) 0.1380(3) 0.9732(2) 0.0692(7) Uani 1 1 d . . .
H10A H 0.3285 0.1582 1.0171 0.083 Uiso 1 1 d R . .
H10B H 0.1094 0.1381 1.021 0.083 Uiso 1 1 d R . .
C1 C 0.5093(3) 0.54158(19) 0.6944(2) 0.0531(5) Uani 1 1 d . . .
C7 C 0.3178(3) 0.5054(2) 0.7259(2) 0.0611(6) Uani 1 1 d . . .
H7A H 0.2505 0.4523 0.665 0.073 Uiso 1 1 d R . .
H7B H 0.2492 0.5763 0.742 0.073 Uiso 1 1 d R . .
C8 C 0.1549(4) 0.4383(2) 0.8770(3) 0.0670(8) Uani 1 1 d . . .
H8A H 0.1332 0.5174 0.9132 0.08 Uiso 1 1 d R . .
H8B H 0.0513 0.4106 0.8219 0.08 Uiso 1 1 d R . .
C4 C 0.8619(4) 0.6237(2) 0.6412(2) 0.0671(7) Uani 1 1 d . . .
H4 H 0.982 0.6524 0.6215 0.081 Uiso 1 1 d R . .
C12 C 0.3880(4) -0.0077(2) 0.8463(2) 0.0662(7) Uani 1 1 d . . .
H12A H 0.3906 -0.0919 0.8182 0.079 Uiso 1 1 d R . .
H12B H 0.4974 0.017 0.898 0.079 Uiso 1 1 d R . .
C2 C 0.5854(4) 0.6583(2) 0.7339(2) 0.0652(7) Uani 1 1 d . . .
H2 H 0.5164 0.7124 0.7809 0.078 Uiso 1 1 d R . .
C9 C 0.1637(4) 0.3520(3) 0.9603(2) 0.0693(8) Uani 1 1 d . . .
H9A H 0.0516 0.3536 0.9985 0.083 Uiso 1 1 d R . .
H9B H 0.273 0.3731 1.0128 0.083 Uiso 1 1 d R . .
C3 C 0.7596(4) 0.6999(2) 0.7078(2) 0.0689(7) Uani 1 1 d . . .
H3 H 0.8091 0.7807 0.7356 0.083 Uiso 1 1 d R . .
C11 C 0.2148(4) 0.0134(3) 0.9079(2) 0.0694(7) Uani 1 1 d . . .
H11A H 0.2069 -0.0472 0.9555 0.083 Uiso 1 1 d R . .
H11B H 0.1089 0.0012 0.8521 0.083 Uiso 1 1 d R . .

loop_
_atom_site_aniso_label
_atom_site_aniso_U_11
_atom_site_aniso_U_22
_atom_site_aniso_U_33
_atom_site_aniso_U_23
_atom_site_aniso_U_13
_atom_site_aniso_U_12
Zn1 0.05216(18) 0.04588(17) 0.04626(17) 0.00366(11) 0.01128(12) 0.00730(11)
Cl2 0.0546(3) 0.0538(3) 0.0626(4) -0.0027(3) -0.0010(3) 0.0047(2)
Cl1 0.0543(3) 0.0790(4) 0.0628(4) 0.0101(3) -0.0125(3) -0.0106(3)
O1 0.135(2) 0.0695(15) 0.0694(15) 0.0103(12) -0.0171(15) -0.0224(15)
N4 0.0426(8) 0.0372(8) 0.0402(8) 0.0014(6) 0.0010(7) 0.0049(7)
N1 0.0394(9) 0.0476(10) 0.0579(11) -0.0109(8) 0.0018(8) 0.0018(8)
N2 0.0454(10) 0.0650(12) 0.0496(11) -0.0052(9) 0.0056(9) -0.0058(9)
C15 0.0644(14) 0.0472(11) 0.0427(11) 0.0083(9) -0.0039(10) 0.0045(10)
C14 0.0520(11) 0.0420(10) 0.0433(11) -0.0037(8) 0.0067(9) 0.0044(9)
C6 0.0545(12) 0.0438(10) 0.0459(11) 0.0144(8) -0.0045(9) 0.0045(9)
N3 0.0468(10) 0.0456(10) 0.0484(10) 0.0077(8) -0.0024(9) -0.0008(8)
C13 0.0548(12) 0.0386(10) 0.0598(13) 0.0002(9) 0.0041(11) 0.0077(9)
C5 0.0645(14) 0.0565(13) 0.0636(15) 0.0231(11) 0.0053(12) 0.0051(11)
C10 0.0627(15) 0.093(2) 0.0515(14) 0.0133(13) 0.0092(12) -0.0155(14)
C1 0.0569(13) 0.0399(10) 0.0605(13) 0.0099(9) -0.0098(11) 0.0051(9)
C7 0.0538(13) 0.0481(12) 0.0786(17) 0.0036(11) -0.0062(12) 0.0153(10)
C8 0.0487(12) 0.0580(14) 0.0860(19) -0.0245(13) 0.0156(13) 0.0062(11)
C4 0.0628(14) 0.0639(15) 0.0780(18) 0.0327(13) -0.0052(13) -0.0061(12)
C12 0.0753(17) 0.0577(14) 0.0673(16) 0.0224(12) 0.0003(14) -0.0035(13)
C2 0.0774(17) 0.0418(12) 0.0741(17) 0.0077(11) -0.0061(14) 0.0087(11)
C9 0.0530(13) 0.0834(18) 0.0640(16) -0.0210(14) 0.0226(12) -0.0082(12)
C3 0.0791(17) 0.0467(12) 0.0777(18) 0.0185(12) -0.0156(15) -0.0112(12)
C11 0.0723(16) 0.0732(17) 0.0631(15) 0.0224(13) 0.0029(13) -0.0206(14)

loop_
_atom_type_symbol
_atom_type_description
_atom_type_scat_dispersion_real
_atom_type_scat_dispersion_imag
_atom_type_scat_source
C C 0.0033 0.0016 'International Tables Vol C Tables 4.2.6.8 and 6.1.1.4'
H H 0 0 'International Tables Vol C Tables 4.2.6.8 and 6.1.1.4'
N N 0.0061 0.0033 'International Tables Vol C Tables 4.2.6.8 and 6.1.1.4'
Cl Cl 0.1484 0.1585 'International Tables Vol C Tables 4.2.6.8 and 6.1.1.4'
O O 0.0106 0.006 'International Tables Vol C Tables 4.2.6.8 and 6.1.1.4'
Zn Zn 0.2839 1.4301 'International Tables Vol C Tables 4.2.6.8 and 6.1.1.4'

loop_
_geom_angle_atom_site_label_1
_geom_angle_atom_site_label_2
_geom_angle_atom_site_label_3
_geom_angle
_geom_angle_site_symmetry_1
_geom_angle_site_symmetry_3
_geom_angle_publ_flag
N3 Zn1 N2 87.13(8) . . ?
N3 Zn1 N1 160.07(8) . . ?
N2 Zn1 N1 82.75(8) . . ?
N3 Zn1 N4 83.15(7) . . ?
N2 Zn1 N4 161.65(8) . . ?
N1 Zn1 N4 101.52(7) . . ?
N3 Zn1 Cl1 100.72(6) . . ?
N2 Zn1 Cl1 98.21(6) . . ?
N1 Zn1 Cl1 97.70(6) . . ?
N4 Zn1 Cl1 98.87(5) . . ?
C14 N4 C15 110.16(16) . . ?
C14 N4 Zn1 105.66(12) . . ?
C15 N4 Zn1 121.16(13) . . ?
C14 N4 H4A 108.5 . . ?
C15 N4 H4A 108.1 . . ?
Zn1 N4 H4A 102.6 . . ?
C7 N1 C8 112.1(2) . . ?
C7 N1 Zn1 120.20(14) . . ?
C8 N1 Zn1 106.44(15) . . ?
C7 N1 H1A 109.8(16) . . ?
C8 N1 H1A 106.9(16) . . ?
Zn1 N1 H1A 100.2(16) . . ?
C10 N2 C9 113.8(2) . . ?
C10 N2 Zn1 115.93(16) . . ?
C9 N2 Zn1 104.69(15) . . ?
C10 N2 H2A 113(2) . . ?
C9 N2 H2A 106(2) . . ?
Zn1 N2 H2A 101(2) . . ?
N4 C15 C6 111.88(18) . . ?
N4 C15 H15A 109.2 . . ?
C6 C15 H15A 109.2 . . ?
N4 C15 H15B 109.2 . . ?
C6 C15 H15B 109.2 . . ?
H15A C15 H15B 107.9 . . ?
N4 C14 C13 109.82(17) . . ?
N4 C14 H14A 109.7 . . ?
C13 C14 H14A 109.7 . . ?
N4 C14 H14B 109.7 . . ?
C13 C14 H14B 109.7 . . ?
H14A C14 H14B 108.2 . . ?
C5 C6 C1 118.9(2) . . ?
C5 C6 C15 118.6(2) . . ?
C1 C6 C15 122.5(2) . . ?
C13 N3 C12 114.03(19) . . ?
C13 N3 Zn1 105.27(13) . . ?
C12 N3 Zn1 116.37(16) . . ?
C13 N3 H3A 106.5(19) . . ?
C12 N3 H3A 110(2) . . ?
Zn1 N3 H3A 103.4(19) . . ?
N3 C13 C14 107.93(17) . . ?
N3 C13 H13A 110.1 . . ?
C14 C13 H13A 110.1 . . ?
N3 C13 H13B 110.1 . . ?
C14 C13 H13B 110.1 . . ?
H13A C13 H13B 108.4 . . ?
C6 C5 C4 121.4(3) . . ?
C6 C5 H5 119.5 . . ?
C4 C5 H5 119 . . ?
N2 C10 C11 111.9(2) . . ?
N2 C10 H10A 106.2 . . ?
C11 C10 H10A 108.7 . . ?
N2 C10 H10B 111 . . ?
C11 C10 H10B 109.5 . . ?
H10A C10 H10B 109.5 . . ?
C2 C1 C6 118.7(2) . . ?
C2 C1 C7 118.1(2) . . ?
C6 C1 C7 123.2(2) . . ?
N1 C7 C1 111.82(19) . . ?
N1 C7 H7A 106.8 . . ?
C1 C7 H7A 109 . . ?
N1 C7 H7B 110.7 . . ?
C1 C7 H7B 109 . . ?
H7A C7 H7B 109.5 . . ?
N1 C8 C9 109.9(2) . . ?
N1 C8 H8A 111.8 . . ?
C9 C8 H8A 109.5 . . ?
N1 C8 H8B 108.1 . . ?
C9 C8 H8B 107.9 . . ?
H8A C8 H8B 109.5 . . ?
C3 C4 C5 119.8(3) . . ?
C3 C4 H4 119.7 . . ?
C5 C4 H4 120.6 . . ?
N3 C12 C11 112.3(2) . . ?
N3 C12 H12A 110.1 . . ?
C11 C12 H12A 109.7 . . ?
N3 C12 H12B 107.6 . . ?
C11 C12 H12B 107.6 . . ?
H12A C12 H12B 109.5 . . ?
C3 C2 C1 122.0(3) . . ?
C3 C2 H2 118 . . ?
C1 C2 H2 120 . . ?
N2 C9 C8 108.0(2) . . ?
N2 C9 H9A 111.5 . . ?
C8 C9 H9A 110.5 . . ?
N2 C9 H9B 107.4 . . ?
C8 C9 H9B 109.9 . . ?
H9A C9 H9B 109.5 . . ?
C4 C3 C2 119.1(2) . . ?
C4 C3 H3 120.2 . . ?
C2 C3 H3 120.7 . . ?
C12 C11 C10 115.5(2) . . ?
C12 C11 H11A 107.2 . . ?
C10 C11 H11A 110.6 . . ?
C12 C11 H11B 105.6 . . ?
C10 C11 H11B 108.2 . . ?
H11A C11 H11B 109.5 . . ?

loop_
_geom_bond_atom_site_label_1
_geom_bond_atom_site_label_2
_geom_bond_distance
_geom_bond_site_symmetry_2
_geom_bond_publ_flag
Zn1 N3 2.1286(19) . ?
Zn1 N2 2.1403(19) . ?
Zn1 N1 2.1437(18) . ?
Zn1 N4 2.1445(17) . ?
Zn1 Cl1 2.3507(7) . ?
N4 C14 1.484(2) . ?
N4 C15 1.489(3) . ?
N4 H4A 0.96 . ?
N1 C7 1.481(3) . ?
N1 C8 1.483(3) . ?
N1 H1A 0.92(3) . ?
N2 C10 1.465(4) . ?
N2 C9 1.475(3) . ?
N2 H2A 0.86(3) . ?
C15 C6 1.514(3) . ?
C15 H15A 0.97 . ?
C15 H15B 0.97 . ?
C14 C13 1.510(3) . ?
C14 H14A 0.97 . ?
C14 H14B 0.97 . ?
C6 C5 1.393(4) . ?
C6 C1 1.396(3) . ?
N3 C13 1.470(3) . ?
N3 C12 1.474(3) . ?
N3 H3A 0.78(3) . ?
C13 H13A 0.97 . ?
C13 H13B 0.97 . ?
C5 C4 1.387(4) . ?
C5 H5 0.9599 . ?
C10 C11 1.512(4) . ?
C10 H10A 0.96 . ?
C10 H10B 0.9599 . ?
C1 C2 1.394(3) . ?
C1 C7 1.500(4) . ?
C7 H7A 0.9601 . ?
C7 H7B 0.96 . ?
C8 C9 1.504(4) . ?
C8 H8A 0.96 . ?
C8 H8B 0.96 . ?
C4 C3 1.377(4) . ?
C4 H4 0.96 . ?
C12 C11 1.512(4) . ?
C12 H12A 0.96 . ?
C12 H12B 0.96 . ?
C2 C3 1.382(4) . ?
C2 H2 0.96 . ?
C9 H9A 0.9599 . ?
C9 H9B 0.96 . ?
C3 H3 0.96 . ?
C11 H11A 0.96 . ?
C11 H11B 0.9601 . ?
